data_7127606
loop_
_publ_author_name
'Manikandan, Palani'
'Karunakaran, Jayachandran'
'Varathan, Elumalai'
'Schreckenbach, Georg'
'Mohanakrishnan, Arasambattu K.'

_publ_section_title
;
 Diels-Alder reaction of tetraarylcyclopentadienones with
 benzo[b]thiophene S,S-dioxides: an unprecedented de-oxygenation vs.
 sulfur dioxide extrusion.
;
_journal_issue 97
_journal_name_full 'Chemical communications (Cambridge, England)'
_journal_page_first 15317
_journal_page_last 15320
_journal_paper_doi 10.1039/d0cc05842d
_journal_volume 56
_journal_year 2020
_chemical_formula_moiety 'C30 H18 S2'
_chemical_formula_sum 'C30 H18 S2'
_chemical_formula_weight 442.56
_chemical_name_systematic dithiophene
_space_group_crystal_system monoclinic
_space_group_IT_number 14
_space_group_name_Hall '-P 2ybc'
_space_group_name_H-M_alt 'P 1 21/c 1'
_atom_sites_solution_hydrogens geom
_audit_creation_method SHELXL-2014/7
_audit_update_record
;
2019-01-19 deposited with the CCDC.	2020-11-05 downloaded from the CCDC.
;
_cell_angle_alpha 90
_cell_angle_beta 96.996(4)
_cell_angle_gamma 90
_cell_formula_units_Z 4
_cell_length_a 11.7855(11)
_cell_length_b 9.5702(7)
_cell_length_c 19.7443(17)
_cell_measurement_reflns_used 4488
_cell_measurement_temperature 296(2)
_cell_measurement_theta_max 21.79
_cell_measurement_theta_min 2.54
_cell_volume 2210.4(3)
_computing_cell_refinement 'APEX2/SAINT (Bruker, 2004)'
_computing_data_collection 'APEX2 (Bruker, 2004)'
_computing_data_reduction 'SAINT/XPREP (Bruker, 2004)'
_computing_molecular_graphics 'ORTEP3 (Farrugia, 1997) and Mercury (Bruno et al., 2002)'
_computing_publication_material 'SHELXL-2014/7 (Sheldrick, 2014)'
_computing_structure_refinement 'SHELXL-2014/7 (Sheldrick, 2014)'
_computing_structure_solution 'SHELXT-2014/4 (Sheldrick, 2014)'
_diffrn_ambient_temperature 296(2)
_diffrn_measured_fraction_theta_full 1.000
_diffrn_measured_fraction_theta_max 1.000
_diffrn_measurement_device_type 'Bruker axs kappa apex2 CCD Diffractometer'
_diffrn_measurement_method '\w and \f scan'
_diffrn_radiation_monochromator graphite
_diffrn_radiation_source 'fine-focus sealed tube'
_diffrn_radiation_type MoK\a
_diffrn_radiation_wavelength 0.71073
_diffrn_reflns_av_R_equivalents 0.0759
_diffrn_reflns_av_unetI/netI 0.0555
_diffrn_reflns_Laue_measured_fraction_full 1.000
_diffrn_reflns_Laue_measured_fraction_max 1.000
_diffrn_reflns_limit_h_max 14
_diffrn_reflns_limit_h_min -14
_diffrn_reflns_limit_k_max 11
_diffrn_reflns_limit_k_min -11
_diffrn_reflns_limit_l_max 23
_diffrn_reflns_limit_l_min -23
_diffrn_reflns_number 28725
_diffrn_reflns_point_group_measured_fraction_full 1.000
_diffrn_reflns_point_group_measured_fraction_max 1.000
_diffrn_reflns_theta_full 25.000
_diffrn_reflns_theta_max 25.000
_diffrn_reflns_theta_min 2.078
_exptl_absorpt_coefficient_mu 0.257
_exptl_absorpt_correction_T_max 0.7452
_exptl_absorpt_correction_T_min 0.6959
_exptl_absorpt_correction_type multi-scan
_exptl_absorpt_process_details 'SADABS (Bruker, 2004)'
_exptl_crystal_colour colourless
_exptl_crystal_density_diffrn 1.330
_exptl_crystal_description block
_exptl_crystal_F_000 920
_exptl_crystal_size_max 0.150
_exptl_crystal_size_mid 0.150
_exptl_crystal_size_min 0.100
_refine_diff_density_max 0.222
_refine_diff_density_min -0.370
_refine_diff_density_rms 0.066
_refine_ls_extinction_coef 0.0031(12)
_refine_ls_extinction_expression Fc^*^=kFc[1+0.001xFc^2^\l^3^/sin(2\q)]^-1/4^
_refine_ls_extinction_method 'SHELXL-2014/7 (Sheldrick 2014'
_refine_ls_goodness_of_fit_ref 1.031
_refine_ls_hydrogen_treatment constr
_refine_ls_matrix_type full
_refine_ls_number_parameters 327
_refine_ls_number_reflns 3883
_refine_ls_number_restraints 131
_refine_ls_restrained_S_all 1.018
_refine_ls_R_factor_all 0.1220
_refine_ls_R_factor_gt 0.0546
_refine_ls_shift/su_max 0.001
_refine_ls_shift/su_mean 0.000
_refine_ls_structure_factor_coef Fsqd
_refine_ls_weighting_details 'w=1/[\s^2^(Fo^2^)+(0.1020P)^2^+0.2976P] where P=(Fo^2^+2Fc^2^)/3'
_refine_ls_weighting_scheme calc
_refine_ls_wR_factor_gt 0.1384
_refine_ls_wR_factor_ref 0.1941
_reflns_Friedel_coverage 0.000
_reflns_number_gt 2074
_reflns_number_total 3883
_reflns_threshold_expression 'I > 2\s(I)'
_cod_data_source_file d0cc05842d2.cif
_cod_data_source_block 17295
_cod_original_sg_symbol_H-M 'P 21/c'
_cod_database_code 7127606
_shelx_shelxl_version_number 2014/7
_shelx_space_group_comment
;
The symmetry employed for this shelxl refinement is uniquely defined
by the following loop, which should always be used as a source of
symmetry information in preference to the above space-group names.
They are only intended as comments.
;
_shelx_estimated_absorpt_t_min 0.962
_shelx_estimated_absorpt_t_max 0.975

loop_
_space_group_symop_operation_xyz
'x, y, z'
'-x, y+1/2, -z+1/2'
'-x, -y, -z'
'x, -y-1/2, z-1/2'

loop_
_atom_site_label
_atom_site_type_symbol
_atom_site_fract_x
_atom_site_fract_y
_atom_site_fract_z
_atom_site_U_iso_or_equiv
_atom_site_adp_type
_atom_site_occupancy
_atom_site_site_symmetry_order
_atom_site_calc_flag
_atom_site_refinement_flags_posn
_atom_site_refinement_flags_adp
_atom_site_refinement_flags_occupancy
_atom_site_disorder_assembly
_atom_site_disorder_group
C1 C 0.5765(3) 0.6479(3) 0.42417(17) 0.0512(9) Uani 1 1 d . . . . .
H1 H 0.4978 0.6453 0.4118 0.061 Uiso 1 1 calc R U . . .
C2 C 0.6219(4) 0.6446(4) 0.49333(18) 0.0610(11) Uani 1 1 d . . . . .
H2 H 0.5720 0.6394 0.5263 0.073 Uiso 1 1 calc R U . . .
C3 C 0.7373(4) 0.6489(4) 0.51398(19) 0.0629(11) Uani 1 1 d . . . . .
H3 H 0.7640 0.6468 0.5603 0.075 Uiso 1 1 calc R U . . .
C4 C 0.8153(3) 0.6565(3) 0.46566(18) 0.0507(9) Uani 1 1 d . . . . .
C5 C 0.7680(3) 0.6583(3) 0.39687(17) 0.0429(8) Uani 1 1 d . . . . .
C6 C 0.6493(3) 0.6551(3) 0.37513(16) 0.0416(8) Uani 1 1 d . . . . .
C7 C 0.8343(3) 0.6594(3) 0.34206(17) 0.0437(9) Uani 1 1 d . . . . .
C8 C 0.9513(3) 0.6575(4) 0.35645(19) 0.0562(10) Uani 1 1 d . . . . .
H8 H 0.9974 0.6562 0.3214 0.067 Uiso 1 1 calc R U . . .
C9 C 1.0000(3) 0.6576(4) 0.4251(2) 0.0647(11) Uani 1 1 d . . . . .
H9 H 1.0792 0.6574 0.4347 0.078 Uiso 1 1 calc R U . . .
C10 C 0.9357(4) 0.6580(4) 0.4783(2) 0.0634(11) Uani 1 1 d . . . . .
H10 H 0.9715 0.6592 0.5230 0.076 Uiso 1 1 calc R U . . .
C11 C 0.6389(3) 0.6561(3) 0.29972(15) 0.0368(8) Uani 1 1 d . . . . .
C12 C 0.5421(3) 0.6540(3) 0.25168(16) 0.0364(8) Uani 1 1 d . . . . .
C13 C 0.5570(3) 0.6504(3) 0.18196(15) 0.0361(8) Uani 1 1 d . . . . .
C14 C 0.6669(3) 0.6489(3) 0.16337(16) 0.0405(8) Uani 1 1 d . . . . .
H14 H 0.6755 0.6426 0.1173 0.049 Uiso 1 1 calc R U . . .
C15 C 0.7659(3) 0.6566(3) 0.21090(16) 0.0403(8) Uani 1 1 d . . . . .
C16 C 0.7505(3) 0.6588(3) 0.28006(15) 0.0373(8) Uani 1 1 d . . . . .
C17 C 0.4579(3) 0.6508(3) 0.12734(16) 0.0397(8) Uani 1 1 d . . . . .
C18 C 0.3900(3) 0.7681(4) 0.11438(19) 0.0540(10) Uani 1 1 d . . . . .
H18 H 0.4036 0.8465 0.1420 0.065 Uiso 1 1 calc R U . . .
C19 C 0.3028(3) 0.7707(4) 0.0614(2) 0.0641(11) Uani 1 1 d . . . . .
H19 H 0.2592 0.8512 0.0528 0.077 Uiso 1 1 calc R U . . .
C20 C 0.2801(3) 0.6565(5) 0.0217(2) 0.0695(12) Uani 1 1 d . . . . .
H20 H 0.2207 0.6582 -0.0139 0.083 Uiso 1 1 calc R U . . .
C21 C 0.3446(4) 0.5386(5) 0.0339(2) 0.0877(15) Uani 1 1 d . . . . .
H21 H 0.3275 0.4592 0.0075 0.105 Uiso 1 1 calc R U . . .
C22 C 0.4349(4) 0.5369(4) 0.0853(2) 0.0733(13) Uani 1 1 d . . . . .
H22 H 0.4808 0.4578 0.0917 0.088 Uiso 1 1 calc R U . . .
C23 C 0.8798(3) 0.6613(4) 0.18650(16) 0.0473(9) Uani 1 1 d . . . . .
C24 C 0.9638(3) 0.7668(4) 0.19753(17) 0.0525(10) Uani 1 1 d . . . . .
H24 H 0.9562 0.8482 0.2223 0.063 Uiso 1 1 calc R U . . .
C25 C 1.0611(4) 0.7314(6) 0.1655(2) 0.0808(14) Uani 1 1 d . . . . .
H25 H 1.1262 0.7870 0.1680 0.097 Uiso 1 1 calc R U . . .
C26 C 1.0506(4) 0.6095(6) 0.1312(3) 0.0920(16) Uani 1 1 d . . . . .
H26 H 1.1071 0.5719 0.1076 0.110 Uiso 1 1 calc R U . . .
S2 S 0.92204(11) 0.53270(14) 0.13594(7) 0.0918(5) Uani 1 1 d . . . . .
C27 C 0.4274(3) 0.6518(3) 0.27401(16) 0.0390(8) Uani 1 1 d D U . . .
C28 C 0.3707(17) 0.7660(18) 0.2960(14) 0.066(6) Uani 0.637(6) 1 d D U P A 1
H28 H 0.3973 0.8576 0.2971 0.079 Uiso 0.637(6) 1 calc R U P A 1
C29 C 0.2638(18) 0.7210(19) 0.3168(15) 0.067(4) Uani 0.637(6) 1 d D U P A 1
H29 H 0.2109 0.7847 0.3298 0.080 Uiso 0.637(6) 1 calc R U P A 1
C30 C 0.2433(17) 0.580(2) 0.3165(15) 0.057(3) Uani 0.637(6) 1 d D U P A 1
H30 H 0.1805 0.5347 0.3309 0.069 Uiso 0.637(6) 1 calc R U P A 1
S1 S 0.3575(4) 0.5029(5) 0.2843(3) 0.0652(11) Uani 0.637(6) 1 d D U P A 1
C28' C 0.360(2) 0.534(2) 0.276(2) 0.074(9) Uani 0.363(6) 1 d D U P A 2
H28' H 0.3741 0.4455 0.2587 0.089 Uiso 0.363(6) 1 calc R U P A 2
C29' C 0.268(3) 0.574(4) 0.309(3) 0.063(6) Uani 0.363(6) 1 d D U P A 2
H29' H 0.2178 0.5051 0.3204 0.075 Uiso 0.363(6) 1 calc R U P A 2
C30' C 0.247(3) 0.709(3) 0.324(2) 0.056(6) Uani 0.363(6) 1 d D U P A 2
H30' H 0.1867 0.7462 0.3447 0.067 Uiso 0.363(6) 1 calc R U P A 2
S1' S 0.3606(9) 0.7958(11) 0.2958(7) 0.0582(18) Uani 0.363(6) 1 d D U P A 2

loop_
_atom_site_aniso_label
_atom_site_aniso_U_11
_atom_site_aniso_U_22
_atom_site_aniso_U_33
_atom_site_aniso_U_23
_atom_site_aniso_U_13
_atom_site_aniso_U_12
C1 0.060(2) 0.054(2) 0.041(2) -0.0037(16) 0.0120(19) 0.0010(18)
C2 0.079(3) 0.067(3) 0.040(2) -0.0024(18) 0.019(2) 0.005(2)
C3 0.085(3) 0.062(2) 0.041(2) -0.0020(18) 0.002(2) 0.008(2)
C4 0.062(3) 0.047(2) 0.041(2) -0.0021(16) -0.0025(19) -0.0003(18)
C5 0.047(2) 0.0409(19) 0.039(2) -0.0013(15) 0.0016(17) -0.0007(16)
C6 0.049(2) 0.0360(18) 0.0403(19) 0.0003(15) 0.0075(17) -0.0016(16)
C7 0.043(2) 0.044(2) 0.043(2) 0.0022(15) -0.0006(17) 0.0015(16)
C8 0.041(2) 0.071(2) 0.054(2) 0.0069(19) -0.0044(19) -0.0012(19)
C9 0.049(2) 0.081(3) 0.059(3) 0.004(2) -0.014(2) -0.003(2)
C10 0.070(3) 0.066(3) 0.050(2) -0.003(2) -0.012(2) 0.000(2)
C11 0.0370(19) 0.0353(17) 0.0379(19) 0.0014(14) 0.0036(15) -0.0002(15)
C12 0.0357(19) 0.0294(16) 0.0439(19) -0.0018(14) 0.0045(16) -0.0028(15)
C13 0.0368(19) 0.0350(17) 0.0360(19) 0.0008(14) 0.0020(15) 0.0005(15)
C14 0.043(2) 0.0444(19) 0.0350(18) 0.0011(15) 0.0080(16) -0.0008(16)
C15 0.0341(19) 0.0417(18) 0.044(2) 0.0058(15) 0.0022(16) -0.0007(15)
C16 0.038(2) 0.0391(17) 0.0343(19) 0.0019(14) 0.0032(15) -0.0002(15)
C17 0.039(2) 0.0417(19) 0.0381(18) 0.0019(16) 0.0032(15) -0.0041(16)
C18 0.056(2) 0.043(2) 0.060(2) -0.0027(17) -0.006(2) 0.0030(18)
C19 0.055(3) 0.064(3) 0.069(3) 0.011(2) -0.010(2) 0.012(2)
C20 0.059(3) 0.089(3) 0.056(3) 0.002(2) -0.012(2) 0.006(2)
C21 0.091(4) 0.082(3) 0.080(3) -0.034(3) -0.033(3) 0.013(3)
C22 0.074(3) 0.061(2) 0.076(3) -0.015(2) -0.025(2) 0.019(2)
C23 0.038(2) 0.064(2) 0.041(2) 0.0108(17) 0.0069(16) 0.0027(18)
C24 0.035(2) 0.075(3) 0.048(2) 0.0024(18) 0.0042(17) -0.0102(19)
C25 0.048(3) 0.119(4) 0.075(3) 0.023(3) 0.004(2) -0.015(3)
C26 0.043(3) 0.140(5) 0.101(4) 0.030(4) 0.041(3) 0.016(3)
S2 0.0824(10) 0.0959(9) 0.1053(11) -0.0100(7) 0.0445(8) 0.0033(7)
C27 0.037(2) 0.0378(19) 0.0434(19) 0.0011(15) 0.0079(16) 0.0015(17)
C28 0.047(8) 0.064(11) 0.091(9) 0.001(8) 0.022(6) -0.002(7)
C29 0.052(9) 0.073(7) 0.080(8) 0.000(6) 0.028(6) 0.021(6)
C30 0.029(8) 0.069(6) 0.080(8) 0.008(5) 0.032(5) -0.009(5)
S1 0.0532(17) 0.0497(15) 0.096(2) 0.0040(15) 0.0236(14) -0.0063(11)
C28' 0.052(12) 0.063(15) 0.113(14) 0.023(10) 0.036(9) 0.018(10)
C29' 0.028(13) 0.082(11) 0.084(13) 0.007(9) 0.032(9) -0.009(8)
C30' 0.029(9) 0.080(12) 0.065(11) -0.011(9) 0.029(7) -0.014(8)
S1' 0.050(3) 0.050(3) 0.076(3) -0.013(2) 0.014(2) 0.011(2)

loop_
_atom_type_symbol
_atom_type_description
_atom_type_scat_dispersion_real
_atom_type_scat_dispersion_imag
_atom_type_scat_source
C C 0.0033 0.0016 'International Tables Vol C Tables 4.2.6.8 and 6.1.1.4'
H H 0.0000 0.0000 'International Tables Vol C Tables 4.2.6.8 and 6.1.1.4'
S S 0.1246 0.1234 'International Tables Vol C Tables 4.2.6.8 and 6.1.1.4'

loop_
_geom_angle_atom_site_label_1
_geom_angle_atom_site_label_2
_geom_angle_atom_site_label_3
_geom_angle
_geom_angle_site_symmetry_1
_geom_angle_site_symmetry_3
_geom_angle_publ_flag
C6 C1 C2 119.3(4) . . ?
C6 C1 H1 120.4 . . ?
C2 C1 H1 120.4 . . ?
C3 C2 C1 122.4(4) . . ?
C3 C2 H2 118.8 . . ?
C1 C2 H2 118.8 . . ?
C2 C3 C4 120.4(4) . . ?
C2 C3 H3 119.8 . . ?
C4 C3 H3 119.8 . . ?
C5 C4 C3 116.2(3) . . ?
C5 C4 C10 116.3(4) . . ?
C3 C4 C10 127.4(4) . . ?
C4 C5 C7 123.5(3) . . ?
C4 C5 C6 123.7(3) . . ?
C7 C5 C6 112.8(3) . . ?
C1 C6 C5 117.9(3) . . ?
C1 C6 C11 136.7(3) . . ?
C5 C6 C11 105.3(3) . . ?
C8 C7 C5 118.5(3) . . ?
C8 C7 C16 136.4(3) . . ?
C5 C7 C16 105.1(3) . . ?
C7 C8 C9 118.7(4) . . ?
C7 C8 H8 120.6 . . ?
C9 C8 H8 120.6 . . ?
C10 C9 C8 122.8(4) . . ?
C10 C9 H9 118.6 . . ?
C8 C9 H9 118.6 . . ?
C9 C10 C4 120.2(4) . . ?
C9 C10 H10 119.9 . . ?
C4 C10 H10 119.9 . . ?
C12 C11 C16 121.6(3) . . ?
C12 C11 C6 130.3(3) . . ?
C16 C11 C6 108.0(3) . . ?
C11 C12 C13 118.5(3) . . ?
C11 C12 C27 120.1(3) . . ?
C13 C12 C27 121.3(3) . . ?
C14 C13 C12 119.3(3) . . ?
C14 C13 C17 118.9(3) . . ?
C12 C13 C17 121.8(3) . . ?
C13 C14 C15 123.2(3) . . ?
C13 C14 H14 118.4 . . ?
C15 C14 H14 118.4 . . ?
C16 C15 C14 117.1(3) . . ?
C16 C15 C23 123.2(3) . . ?
C14 C15 C23 119.7(3) . . ?
C15 C16 C11 120.1(3) . . ?
C15 C16 C7 131.0(3) . . ?
C11 C16 C7 108.8(3) . . ?
C22 C17 C18 117.6(3) . . ?
C22 C17 C13 120.9(3) . . ?
C18 C17 C13 121.4(3) . . ?
C19 C18 C17 121.1(3) . . ?
C19 C18 H18 119.4 . . ?
C17 C18 H18 119.4 . . ?
C20 C19 C18 120.2(4) . . ?
C20 C19 H19 119.9 . . ?
C18 C19 H19 119.9 . . ?
C19 C20 C21 120.0(4) . . ?
C19 C20 H20 120.0 . . ?
C21 C20 H20 120.0 . . ?
C20 C21 C22 120.2(4) . . ?
C20 C21 H21 119.9 . . ?
C22 C21 H21 119.9 . . ?
C17 C22 C21 120.8(4) . . ?
C17 C22 H22 119.6 . . ?
C21 C22 H22 119.6 . . ?
C24 C23 C15 128.2(3) . . ?
C24 C23 S2 111.0(3) . . ?
C15 C23 S2 120.8(3) . . ?
C23 C24 C25 110.5(4) . . ?
C23 C24 H24 124.7 . . ?
C25 C24 H24 124.7 . . ?
C26 C25 C24 113.7(4) . . ?
C26 C25 H25 123.2 . . ?
C24 C25 H25 123.2 . . ?
C25 C26 S2 112.1(4) . . ?
C25 C26 H26 124.0 . . ?
S2 C26 H26 124.0 . . ?
C26 S2 C23 92.7(2) . . ?
C28 C27 C12 125.5(9) . . ?
C28' C27 C12 124.6(12) . . ?
C28' C27 S1' 112.3(12) . . ?
C12 C27 S1' 123.0(5) . . ?
C28 C27 S1 111.9(9) . . ?
C12 C27 S1 122.2(3) . . ?
C27 C28 C29 109.1(16) . . ?
C27 C28 H28 125.4 . . ?
C29 C28 H28 125.4 . . ?
C30 C29 C28 117.0(17) . . ?
C30 C29 H29 121.5 . . ?
C28 C29 H29 121.5 . . ?
C29 C30 S1 106.1(14) . . ?
C29 C30 H30 127.0 . . ?
S1 C30 H30 127.0 . . ?
C27 S1 C30 95.7(7) . . ?
C27 C28' C29' 106(2) . . ?
C27 C28' H28' 127.2 . . ?
C29' C28' H28' 127.2 . . ?
C30' C29' C28' 123(3) . . ?
C30' C29' H29' 118.6 . . ?
C28' C29' H29' 118.6 . . ?
C29' C30' S1' 102(3) . . ?
C29' C30' H30' 128.8 . . ?
S1' C30' H30' 128.8 . . ?
C27 S1' C30' 95.6(15) . . ?

loop_
_geom_bond_atom_site_label_1
_geom_bond_atom_site_label_2
_geom_bond_distance
_geom_bond_site_symmetry_2
_geom_bond_publ_flag
C1 C6 1.372(5) . ?
C1 C2 1.405(5) . ?
C1 H1 0.9300 . ?
C2 C3 1.371(5) . ?
C2 H2 0.9300 . ?
C3 C4 1.405(5) . ?
C3 H3 0.9300 . ?
C4 C5 1.404(5) . ?
C4 C10 1.410(5) . ?
C5 C7 1.409(5) . ?
C5 C6 1.413(4) . ?
C6 C11 1.479(4) . ?
C7 C8 1.374(5) . ?
C7 C16 1.476(4) . ?
C8 C9 1.405(5) . ?
C8 H8 0.9300 . ?
C9 C10 1.369(5) . ?
C9 H9 0.9300 . ?
C10 H10 0.9300 . ?
C11 C12 1.391(4) . ?
C11 C16 1.417(4) . ?
C12 C13 1.409(4) . ?
C12 C27 1.473(4) . ?
C13 C14 1.389(4) . ?
C13 C17 1.490(4) . ?
C14 C15 1.407(4) . ?
C14 H14 0.9300 . ?
C15 C16 1.399(4) . ?
C15 C23 1.481(5) . ?
C17 C22 1.377(5) . ?
C17 C18 1.385(4) . ?
C18 C19 1.375(5) . ?
C18 H18 0.9300 . ?
C19 C20 1.352(5) . ?
C19 H19 0.9300 . ?
C20 C21 1.365(5) . ?
C20 H20 0.9300 . ?
C21 C22 1.378(5) . ?
C21 H21 0.9300 . ?
C22 H22 0.9300 . ?
C23 C24 1.412(5) . ?
C23 S2 1.697(4) . ?
C24 C25 1.417(6) . ?
C24 H24 0.9300 . ?
C25 C26 1.347(7) . ?
C25 H25 0.9300 . ?
C26 S2 1.696(5) . ?
C26 H26 0.9300 . ?
C27 C28 1.378(14) . ?
C27 C28' 1.384(17) . ?
C27 S1' 1.669(9) . ?
C27 S1 1.670(5) . ?
C28 C29 1.438(15) . ?
C28 H28 0.9300 . ?
C29 C30 1.373(13) . ?
C29 H29 0.9300 . ?
C30 S1 1.723(12) . ?
C30 H30 0.9300 . ?
C28' C29' 1.387(17) . ?
C28' H28' 0.9300 . ?
C29' C30' 1.364(17) . ?
C29' H29' 0.9300 . ?
C30' S1' 1.723(18) . ?
C30' H30' 0.9300 . ?

loop_
_geom_hbond_atom_site_label_D
_geom_hbond_atom_site_label_H
_geom_hbond_atom_site_label_A
_geom_hbond_distance_DH
_geom_hbond_distance_HA
_geom_hbond_distance_DA
_geom_hbond_angle_DHA
_geom_hbond_site_symmetry_A
C29 H29 S2 0.93 2.97 3.88(2) 167.8 2_655

loop_
_geom_torsion_atom_site_label_1
_geom_torsion_atom_site_label_2
_geom_torsion_atom_site_label_3
_geom_torsion_atom_site_label_4
_geom_torsion
_geom_torsion_site_symmetry_1
_geom_torsion_site_symmetry_2
_geom_torsion_site_symmetry_3
_geom_torsion_site_symmetry_4
_geom_torsion_publ_flag
C6 C1 C2 C3 0.3(5) . . . . ?
C1 C2 C3 C4 -0.2(5) . . . . ?
C2 C3 C4 C5 -0.4(5) . . . . ?
C2 C3 C4 C10 -178.2(3) . . . . ?
C3 C4 C5 C7 -177.1(3) . . . . ?
C10 C4 C5 C7 0.9(5) . . . . ?
C3 C4 C5 C6 1.0(5) . . . . ?
C10 C4 C5 C6 179.0(3) . . . . ?
C2 C1 C6 C5 0.3(5) . . . . ?
C2 C1 C6 C11 177.6(3) . . . . ?
C4 C5 C6 C1 -0.9(5) . . . . ?
C7 C5 C6 C1 177.4(3) . . . . ?
C4 C5 C6 C11 -179.0(3) . . . . ?
C7 C5 C6 C11 -0.8(3) . . . . ?
C4 C5 C7 C8 0.5(5) . . . . ?
C6 C5 C7 C8 -177.7(3) . . . . ?
C4 C5 C7 C16 179.1(3) . . . . ?
C6 C5 C7 C16 0.8(3) . . . . ?
C5 C7 C8 C9 -1.4(5) . . . . ?
C16 C7 C8 C9 -179.3(4) . . . . ?
C7 C8 C9 C10 0.7(6) . . . . ?
C8 C9 C10 C4 0.8(6) . . . . ?
C5 C4 C10 C9 -1.6(5) . . . . ?
C3 C4 C10 C9 176.2(4) . . . . ?
C1 C6 C11 C12 2.4(6) . . . . ?
C5 C6 C11 C12 -180.0(3) . . . . ?
C1 C6 C11 C16 -177.2(3) . . . . ?
C5 C6 C11 C16 0.4(3) . . . . ?
C16 C11 C12 C13 2.0(4) . . . . ?
C6 C11 C12 C13 -177.7(3) . . . . ?
C16 C11 C12 C27 -179.7(3) . . . . ?
C6 C11 C12 C27 0.7(5) . . . . ?
C11 C12 C13 C14 0.0(4) . . . . ?
C27 C12 C13 C14 -178.3(3) . . . . ?
C11 C12 C13 C17 -178.8(3) . . . . ?
C27 C12 C13 C17 2.9(4) . . . . ?
C12 C13 C14 C15 -2.6(4) . . . . ?
C17 C13 C14 C15 176.2(3) . . . . ?
C13 C14 C15 C16 3.1(4) . . . . ?
C13 C14 C15 C23 -177.1(3) . . . . ?
C14 C15 C16 C11 -1.1(4) . . . . ?
C23 C15 C16 C11 179.1(3) . . . . ?
C14 C15 C16 C7 176.6(3) . . . . ?
C23 C15 C16 C7 -3.2(5) . . . . ?
C12 C11 C16 C15 -1.4(4) . . . . ?
C6 C11 C16 C15 178.3(3) . . . . ?
C12 C11 C16 C7 -179.6(3) . . . . ?
C6 C11 C16 C7 0.1(3) . . . . ?
C8 C7 C16 C15 -0.3(6) . . . . ?
C5 C7 C16 C15 -178.5(3) . . . . ?
C8 C7 C16 C11 177.6(4) . . . . ?
C5 C7 C16 C11 -0.6(3) . . . . ?
C14 C13 C17 C22 67.0(4) . . . . ?
C12 C13 C17 C22 -114.2(4) . . . . ?
C14 C13 C17 C18 -109.1(4) . . . . ?
C12 C13 C17 C18 69.7(4) . . . . ?
C22 C17 C18 C19 -0.1(6) . . . . ?
C13 C17 C18 C19 176.2(3) . . . . ?
C17 C18 C19 C20 1.5(6) . . . . ?
C18 C19 C20 C21 -0.5(7) . . . . ?
C19 C20 C21 C22 -2.0(8) . . . . ?
C18 C17 C22 C21 -2.4(6) . . . . ?
C13 C17 C22 C21 -178.6(4) . . . . ?
C20 C21 C22 C17 3.4(8) . . . . ?
C16 C15 C23 C24 -60.1(5) . . . . ?
C14 C15 C23 C24 120.1(4) . . . . ?
C16 C15 C23 S2 122.6(3) . . . . ?
C14 C15 C23 S2 -57.2(4) . . . . ?
C15 C23 C24 C25 179.9(3) . . . . ?
S2 C23 C24 C25 -2.5(4) . . . . ?
C23 C24 C25 C26 1.5(5) . . . . ?
C24 C25 C26 S2 0.2(5) . . . . ?
C25 C26 S2 C23 -1.4(4) . . . . ?
C24 C23 S2 C26 2.3(3) . . . . ?
C15 C23 S2 C26 -180.0(3) . . . . ?
C11 C12 C27 C28 79.5(15) . . . . ?
C13 C12 C27 C28 -102.3(15) . . . . ?
C11 C12 C27 C28' -101(2) . . . . ?
C13 C12 C27 C28' 78(2) . . . . ?
C11 C12 C27 S1' 83.1(7) . . . . ?
C13 C12 C27 S1' -98.7(6) . . . . ?
C11 C12 C27 S1 -92.9(4) . . . . ?
C13 C12 C27 S1 85.4(4) . . . . ?
C12 C27 C28 C29 -176.9(15) . . . . ?
S1 C27 C28 C29 -4(2) . . . . ?
C27 C28 C29 C30 5(4) . . . . ?
C28 C29 C30 S1 -4(4) . . . . ?
C28 C27 S1 C30 1.7(17) . . . . ?
C12 C27 S1 C30 175.0(11) . . . . ?
C29 C30 S1 C27 1(2) . . . . ?
C12 C27 C28' C29' 172(3) . . . . ?
S1' C27 C28' C29' -12(4) . . . . ?
C27 C28' C29' C30' 9(7) . . . . ?
C28' C29' C30' S1' -2(7) . . . . ?
C28' C27 S1' C30' 10(3) . . . . ?
C12 C27 S1' C30' -173.3(18) . . . . ?
C29' C30' S1' C27 -5(4) . . . . ?
